data_4300279
loop_
_publ_author_name
'Stanciu, Corneliu'
'Hino, Shirley S.'
'Stender, Matthias'
'Richards, Anne F.'
'Olmstead, Marilyn M.'
'Power, Philip P.'

_publ_section_title
;
 Synthesis and Characterization of Ge(II), Sn(II), and Pb(II)
 Monoamides with -NH2 Ligands
;
_journal_coden_ASTM INOCAJ
_journal_issue 8
_journal_name_full 'Inorganic Chemistry'
_journal_page_first 2774
_journal_page_last 2780
_journal_paper_doi 10.1021/ic048362l
_journal_volume 44
_journal_year 2005
_chemical_formula_moiety 'C72 H102 N2 Sn2, C6 H14'
_chemical_formula_sum 'C78 H116 N2 Sn2'
_chemical_formula_weight 1319.11
_chemical_name_common '[Ar*SnNH~2~]~2~.hexane'
_space_group_IT_number 2
_symmetry_cell_setting triclinic
_symmetry_space_group_name_Hall '-P 1'
_symmetry_space_group_name_H-M 'P -1'
_cell_angle_alpha 92.9780(10)
_cell_angle_beta 93.2220(10)
_cell_angle_gamma 94.6840(10)
_cell_formula_units_Z 1
_cell_length_a 9.7531(4)
_cell_length_b 13.2513(5)
_cell_length_c 13.7548(5)
_cell_measurement_temperature 90(2)
_cell_volume 1766.09(12)
_diffrn_ambient_temperature 90(2)
_exptl_crystal_density_diffrn 1.240
_cod_duplicate_entry 4300802
_cod_database_code 4300279

loop_
_symmetry_equiv_pos_as_xyz
'x, y, z'
'-x, -y, -z'

loop_
_atom_site_label
_atom_site_type_symbol
_atom_site_fract_x
_atom_site_fract_y
_atom_site_fract_z
_atom_site_U_iso_or_equiv
_atom_site_adp_type
_atom_site_occupancy
_atom_site_symmetry_multiplicity
_atom_site_calc_flag
_atom_site_refinement_flags
_atom_site_disorder_assembly
_atom_site_disorder_group
Sn1 Sn 0.521689(12) 0.891081(9) 0.560409(9) 0.01729(5) Uani 1 1 d . . .
N1 N 0.39852(18) 0.94677(13) 0.43727(12) 0.0194(3) Uani 1 1 d . . .
H1A H 0.403(2) 0.9130(18) 0.3834(19) 0.030(6) Uiso 1 1 d . . .
H1B H 0.318(3) 0.9460(19) 0.4525(19) 0.035(7) Uiso 1 1 d . . .
C1 C 0.35014(18) 0.91150(13) 0.65909(12) 0.0145(3) Uani 1 1 d . . .
C2 C 0.36081(18) 0.97259(13) 0.74675(13) 0.0147(4) Uani 1 1 d . . .
C3 C 0.25123(19) 0.97167(14) 0.80832(13) 0.0178(4) Uani 1 1 d . . .
H3 H 0.2597 1.0132 0.8671 0.021 Uiso 1 1 calc R . .
C4 C 0.13037(19) 0.91062(14) 0.78427(13) 0.0184(4) Uani 1 1 d . . .
H4 H 0.0549 0.9126 0.8249 0.022 Uiso 1 1 calc R . .
C5 C 0.12021(18) 0.84672(13) 0.70075(13) 0.0166(4) Uani 1 1 d . . .
H5 H 0.0386 0.8033 0.6855 0.020 Uiso 1 1 calc R . .
C6 C 0.22889(18) 0.84550(13) 0.63862(12) 0.0148(4) Uani 1 1 d . . .
C7 C 0.21565(18) 0.76545(13) 0.55560(13) 0.0148(4) Uani 1 1 d . . .
C8 C 0.28644(18) 0.67635(14) 0.56550(13) 0.0171(4) Uani 1 1 d . . .
C9 C 0.26803(19) 0.60010(14) 0.49193(14) 0.0192(4) Uani 1 1 d . . .
H9 H 0.3174 0.5416 0.4982 0.023 Uiso 1 1 calc R . .
C10 C 0.18049(19) 0.60534(14) 0.40926(14) 0.0190(4) Uani 1 1 d . . .
C11 C 0.11142(19) 0.69243(14) 0.40088(13) 0.0177(4) Uani 1 1 d . . .
H11 H 0.0513 0.6978 0.3450 0.021 Uiso 1 1 calc R . .
C12 C 0.12761(18) 0.77263(13) 0.47235(13) 0.0154(4) Uani 1 1 d . . .
C13 C 0.49336(18) 1.03220(14) 0.78402(12) 0.0156(4) Uani 1 1 d . . .
C14 C 0.59639(19) 0.98130(14) 0.83243(12) 0.0164(4) Uani 1 1 d . . .
C15 C 0.71598(19) 1.03660(14) 0.87286(13) 0.0188(4) Uani 1 1 d . . .
H15 H 0.7849 1.0017 0.9053 0.023 Uiso 1 1 calc R . .
C16 C 0.73733(19) 1.14080(14) 0.86718(13) 0.0183(4) Uani 1 1 d . . .
C17 C 0.63564(19) 1.18981(14) 0.81792(13) 0.0181(4) Uani 1 1 d . . .
H17 H 0.6497 1.2610 0.8124 0.022 Uiso 1 1 calc R . .
C18 C 0.51418(19) 1.13867(14) 0.77635(12) 0.0162(4) Uani 1 1 d . . .
C19 C 0.40661(19) 1.19697(14) 0.72300(13) 0.0185(4) Uani 1 1 d . . .
H19 H 0.3545 1.1490 0.6728 0.022 Uiso 1 1 calc R . .
C20 C 0.4706(2) 1.28703(15) 0.67021(14) 0.0232(4) Uani 1 1 d . . .
H20A H 0.5458 1.2649 0.6321 0.035 Uiso 1 1 calc R . .
H20B H 0.5068 1.3412 0.7183 0.035 Uiso 1 1 calc R . .
H20C H 0.4001 1.3125 0.6265 0.035 Uiso 1 1 calc R . .
C21 C 0.3030(2) 1.23540(16) 0.79324(15) 0.0259(4) Uani 1 1 d . . .
H21A H 0.2530 1.1775 0.8208 0.039 Uiso 1 1 calc R . .
H21B H 0.2375 1.2745 0.7578 0.039 Uiso 1 1 calc R . .
H21C H 0.3524 1.2787 0.8460 0.039 Uiso 1 1 calc R . .
C22 C 0.8635(2) 1.20287(15) 0.91552(14) 0.0232(4) Uani 1 1 d . . .
H22 H 0.8950 1.2542 0.8689 0.028 Uiso 1 1 calc R . .
C23 C 0.9850(2) 1.14106(17) 0.94028(15) 0.0264(4) Uani 1 1 d . . .
H23A H 1.0081 1.1026 0.8816 0.040 Uiso 1 1 calc R . .
H23B H 0.9600 1.0941 0.9904 0.040 Uiso 1 1 calc R . .
H23C H 1.0648 1.1869 0.9648 0.040 Uiso 1 1 calc R . .
C24 C 0.8226(2) 1.26116(17) 1.00774(17) 0.0317(5) Uani 1 1 d . . .
H24A H 0.7507 1.3055 0.9900 0.048 Uiso 1 1 calc R . .
H24B H 0.9034 1.3022 1.0380 0.048 Uiso 1 1 calc R . .
H24C H 0.7877 1.2128 1.0539 0.048 Uiso 1 1 calc R . .
C25 C 0.5794(2) 0.86750(14) 0.84681(14) 0.0197(4) Uani 1 1 d . . .
H25 H 0.4948 0.8385 0.8073 0.024 Uiso 1 1 calc R . .
C26 C 0.7014(2) 0.81275(16) 0.81157(16) 0.0286(5) Uani 1 1 d . . .
H26A H 0.7146 0.8266 0.7433 0.043 Uiso 1 1 calc R . .
H26B H 0.6827 0.7396 0.8172 0.043 Uiso 1 1 calc R . .
H26C H 0.7850 0.8371 0.8517 0.043 Uiso 1 1 calc R . .
C27 C 0.5577(2) 0.84818(15) 0.95391(15) 0.0270(4) Uani 1 1 d . . .
H27A H 0.4792 0.8834 0.9752 0.040 Uiso 1 1 calc R . .
H27B H 0.6408 0.8735 0.9941 0.040 Uiso 1 1 calc R . .
H27C H 0.5394 0.7752 0.9610 0.040 Uiso 1 1 calc R . .
C28 C 0.3728(2) 0.65977(14) 0.65827(14) 0.0215(4) Uani 1 1 d . . .
H28 H 0.4059 0.7280 0.6891 0.026 Uiso 1 1 calc R . .
C29 C 0.4994(2) 0.60238(16) 0.64052(17) 0.0299(5) Uani 1 1 d . . .
H29A H 0.5538 0.6361 0.5919 0.045 Uiso 1 1 calc R . .
H29B H 0.4700 0.5326 0.6165 0.045 Uiso 1 1 calc R . .
H29C H 0.5558 0.6016 0.7017 0.045 Uiso 1 1 calc R . .
C30 C 0.2824(3) 0.60525(19) 0.73016(17) 0.0368(5) Uani 1 1 d . . .
H30A H 0.2038 0.6445 0.7431 0.055 Uiso 1 1 calc R . .
H30B H 0.3367 0.5987 0.7913 0.055 Uiso 1 1 calc R . .
H30C H 0.2489 0.5377 0.7021 0.055 Uiso 1 1 calc R . .
C31 C 0.1643(2) 0.51665(14) 0.33336(14) 0.0233(4) Uani 1 1 d . . .
H31 H 0.2587 0.5047 0.3130 0.028 Uiso 1 1 calc R . .
C32 C 0.1066(2) 0.41924(15) 0.37803(16) 0.0303(5) Uani 1 1 d . . .
H32A H 0.1660 0.4057 0.4349 0.046 Uiso 1 1 calc R . .
H32B H 0.1037 0.3622 0.3295 0.046 Uiso 1 1 calc R . .
H32C H 0.0132 0.4277 0.3982 0.046 Uiso 1 1 calc R . .
C33 C 0.0779(2) 0.53567(16) 0.24152(15) 0.0312(5) Uani 1 1 d . . .
H33A H 0.1193 0.5952 0.2113 0.047 Uiso 1 1 calc R . .
H33B H -0.0158 0.5477 0.2586 0.047 Uiso 1 1 calc R . .
H33C H 0.0747 0.4763 0.1956 0.047 Uiso 1 1 calc R . .
C34 C 0.04399(18) 0.86396(14) 0.45857(13) 0.0170(4) Uani 1 1 d . . .
H34 H 0.0853 0.9206 0.5047 0.020 Uiso 1 1 calc R . .
C35 C 0.0451(2) 0.90159(15) 0.35482(14) 0.0218(4) Uani 1 1 d . . .
H35A H 0.1404 0.9114 0.3358 0.033 Uiso 1 1 calc R . .
H35B H 0.0028 0.9661 0.3531 0.033 Uiso 1 1 calc R . .
H35C H -0.0071 0.8513 0.3094 0.033 Uiso 1 1 calc R . .
C36 C -0.10596(19) 0.83921(15) 0.48389(14) 0.0228(4) Uani 1 1 d . . .
H36A H -0.1082 0.8235 0.5527 0.034 Uiso 1 1 calc R . .
H36B H -0.1467 0.7805 0.4428 0.034 Uiso 1 1 calc R . .
H36C H -0.1587 0.8978 0.4724 0.034 Uiso 1 1 calc R . .
C37 C 0.4316(3) 0.4956(2) 0.97274(19) 0.0448(6) Uani 1 1 d . . .
H37A H 0.4363 0.4506 0.9134 0.054 Uiso 1 1 calc R . .
H37B H 0.4120 0.5634 0.9514 0.054 Uiso 1 1 calc R . .
C38 C 0.3128(3) 0.4545(2) 1.0299(2) 0.0554(8) Uani 1 1 d . . .
H38A H 0.3329 0.3876 1.0533 0.066 Uiso 1 1 calc R . .
H38B H 0.3045 0.5008 1.0877 0.066 Uiso 1 1 calc R . .
C39 C 0.1771(3) 0.4433(2) 0.9694(3) 0.0649(9) Uani 1 1 d . . .
H39A H 0.1055 0.4101 1.0069 0.097 Uiso 1 1 calc R . .
H39B H 0.1869 0.4021 0.9094 0.097 Uiso 1 1 calc R . .
H39C H 0.1510 0.5105 0.9529 0.097 Uiso 1 1 calc R . .

loop_
_atom_site_aniso_label
_atom_site_aniso_U_11
_atom_site_aniso_U_22
_atom_site_aniso_U_33
_atom_site_aniso_U_23
_atom_site_aniso_U_13
_atom_site_aniso_U_12
Sn1 0.01471(8) 0.02002(8) 0.01746(7) 0.00017(5) 0.00436(5) 0.00165(5)
N1 0.0165(9) 0.0259(9) 0.0150(8) 0.0000(7) 0.0042(6) -0.0043(7)
C1 0.0151(9) 0.0145(9) 0.0146(8) 0.0043(7) 0.0014(7) 0.0028(7)
C2 0.0155(9) 0.0130(8) 0.0160(8) 0.0048(7) -0.0003(7) 0.0024(7)
C3 0.0195(9) 0.0191(9) 0.0151(8) 0.0008(7) 0.0015(7) 0.0039(7)
C4 0.0163(9) 0.0225(10) 0.0173(9) 0.0034(7) 0.0038(7) 0.0037(7)
C5 0.0133(9) 0.0176(9) 0.0189(9) 0.0035(7) -0.0001(7) -0.0004(7)
C6 0.0161(9) 0.0137(9) 0.0151(8) 0.0037(7) -0.0011(7) 0.0031(7)
C7 0.0134(9) 0.0138(9) 0.0171(9) 0.0008(7) 0.0022(7) -0.0012(7)
C8 0.0146(9) 0.0160(9) 0.0207(9) 0.0028(7) 0.0018(7) -0.0002(7)
C9 0.0182(9) 0.0144(9) 0.0255(10) 0.0019(7) 0.0048(8) 0.0023(7)
C10 0.0180(9) 0.0164(9) 0.0220(9) -0.0007(7) 0.0047(7) -0.0027(7)
C11 0.0161(9) 0.0193(9) 0.0169(9) 0.0002(7) -0.0001(7) -0.0024(7)
C12 0.0132(8) 0.0156(9) 0.0178(9) 0.0028(7) 0.0036(7) 0.0003(7)
C13 0.0167(9) 0.0189(9) 0.0112(8) -0.0014(7) 0.0032(7) 0.0010(7)
C14 0.0183(9) 0.0189(9) 0.0122(8) 0.0011(7) 0.0030(7) 0.0016(7)
C15 0.0183(9) 0.0227(10) 0.0155(9) 0.0023(7) 0.0006(7) 0.0028(7)
C16 0.0170(9) 0.0234(10) 0.0140(8) 0.0017(7) 0.0022(7) -0.0031(7)
C17 0.0217(10) 0.0171(9) 0.0153(9) 0.0018(7) 0.0034(7) -0.0012(7)
C18 0.0181(9) 0.0184(9) 0.0124(8) 0.0005(7) 0.0038(7) 0.0009(7)
C19 0.0194(9) 0.0170(9) 0.0186(9) 0.0013(7) -0.0003(7) 0.0001(7)
C20 0.0268(11) 0.0192(10) 0.0234(10) 0.0045(8) -0.0021(8) 0.0006(8)
C21 0.0243(10) 0.0262(11) 0.0284(10) 0.0027(8) 0.0043(8) 0.0075(8)
C22 0.0204(10) 0.0237(10) 0.0245(10) 0.0071(8) -0.0027(8) -0.0054(8)
C23 0.0190(10) 0.0346(11) 0.0242(10) 0.0001(8) -0.0016(8) -0.0029(8)
C24 0.0269(11) 0.0262(11) 0.0393(12) -0.0088(9) -0.0103(9) 0.0010(9)
C25 0.0210(10) 0.0178(9) 0.0201(9) 0.0015(7) -0.0023(7) 0.0018(7)
C26 0.0346(12) 0.0240(11) 0.0281(11) 0.0011(8) 0.0016(9) 0.0086(9)
C27 0.0355(12) 0.0207(10) 0.0249(10) 0.0055(8) 0.0053(9) -0.0019(9)
C28 0.0232(10) 0.0171(9) 0.0241(10) 0.0027(8) -0.0038(8) 0.0038(8)
C29 0.0258(11) 0.0240(11) 0.0395(12) -0.0006(9) -0.0085(9) 0.0087(9)
C30 0.0389(13) 0.0431(14) 0.0304(12) 0.0183(10) -0.0007(10) 0.0071(11)
C31 0.0250(10) 0.0176(10) 0.0265(10) -0.0040(8) 0.0044(8) -0.0011(8)
C32 0.0389(13) 0.0177(10) 0.0325(11) -0.0030(8) -0.0007(9) -0.0048(9)
C33 0.0433(13) 0.0236(11) 0.0248(11) -0.0050(8) 0.0003(9) -0.0029(9)
C34 0.0169(9) 0.0166(9) 0.0173(9) 0.0000(7) -0.0010(7) 0.0026(7)
C35 0.0221(10) 0.0232(10) 0.0201(9) 0.0031(8) -0.0025(8) 0.0031(8)
C36 0.0177(10) 0.0270(10) 0.0240(10) 0.0017(8) -0.0001(8) 0.0042(8)
C37 0.0436(15) 0.0533(16) 0.0377(13) 0.0005(12) 0.0022(11) 0.0074(12)
C38 0.0456(16) 0.0467(16) 0.079(2) 0.0252(15) 0.0205(15) 0.0123(13)
C39 0.0521(18) 0.0533(18) 0.088(2) -0.0202(16) 0.0212(17) -0.0014(14)

loop_
_geom_bond_atom_site_label_1
_geom_bond_atom_site_label_2
_geom_bond_distance
_geom_bond_site_symmetry_2
_geom_bond_publ_flag
Sn1 N1 2.2142(16) . ?
Sn1 N1 2.2228(17) 2_676 ?
Sn1 C1 2.2375(17) . ?
N1 Sn1 2.2228(17) 2_676 ?
N1 H1A 0.85(3) . ?
N1 H1B 0.82(3) . ?
C1 C2 1.411(2) . ?
C1 C6 1.418(3) . ?
C2 C3 1.400(3) . ?
C2 C13 1.508(3) . ?
C3 C4 1.388(3) . ?
C3 H3 0.9500 . ?
C4 C5 1.385(3) . ?
C4 H4 0.9500 . ?
C5 C6 1.399(3) . ?
C5 H5 0.9500 . ?
C6 C7 1.510(2) . ?
C7 C12 1.404(3) . ?
C7 C8 1.424(3) . ?
C8 C9 1.386(3) . ?
C8 C28 1.524(3) . ?
C9 C10 1.391(3) . ?
C9 H9 0.9500 . ?
C10 C11 1.390(3) . ?
C10 C31 1.523(3) . ?
C11 C12 1.403(3) . ?
C11 H11 0.9500 . ?
C12 C34 1.528(2) . ?
C13 C14 1.411(3) . ?
C13 C18 1.419(3) . ?
C14 C15 1.397(3) . ?
C14 C25 1.528(3) . ?
C15 C16 1.387(3) . ?
C15 H15 0.9500 . ?
C16 C17 1.393(3) . ?
C16 C22 1.523(3) . ?
C17 C18 1.394(3) . ?
C17 H17 0.9500 . ?
C18 C19 1.530(3) . ?
C19 C21 1.535(3) . ?
C19 C20 1.536(3) . ?
C19 H19 1.0000 . ?
C20 H20A 0.9800 . ?
C20 H20B 0.9800 . ?
C20 H20C 0.9800 . ?
C21 H21A 0.9800 . ?
C21 H21B 0.9800 . ?
C21 H21C 0.9800 . ?
C22 C23 1.527(3) . ?
C22 C24 1.540(3) . ?
C22 H22 1.0000 . ?
C23 H23A 0.9800 . ?
C23 H23B 0.9800 . ?
C23 H23C 0.9800 . ?
C24 H24A 0.9800 . ?
C24 H24B 0.9800 . ?
C24 H24C 0.9800 . ?
C25 C26 1.532(3) . ?
C25 C27 1.532(3) . ?
C25 H25 1.0000 . ?
C26 H26A 0.9800 . ?
C26 H26B 0.9800 . ?
C26 H26C 0.9800 . ?
C27 H27A 0.9800 . ?
C27 H27B 0.9800 . ?
C27 H27C 0.9800 . ?
C28 C29 1.527(3) . ?
C28 C30 1.531(3) . ?
C28 H28 1.0000 . ?
C29 H29A 0.9800 . ?
C29 H29B 0.9800 . ?
C29 H29C 0.9800 . ?
C30 H30A 0.9800 . ?
C30 H30B 0.9800 . ?
C30 H30C 0.9800 . ?
C31 C33 1.522(3) . ?
C31 C32 1.537(3) . ?
C31 H31 1.0000 . ?
C32 H32A 0.9800 . ?
C32 H32B 0.9800 . ?
C32 H32C 0.9800 . ?
C33 H33A 0.9800 . ?
C33 H33B 0.9800 . ?
C33 H33C 0.9800 . ?
C34 C35 1.536(2) . ?
C34 C36 1.536(3) . ?
C34 H34 1.0000 . ?
C35 H35A 0.9800 . ?
C35 H35B 0.9800 . ?
C35 H35C 0.9800 . ?
C36 H36A 0.9800 . ?
C36 H36B 0.9800 . ?
C36 H36C 0.9800 . ?
C37 C37 1.486(5) 2_667 ?
C37 C38 1.516(4) . ?
C37 H37A 0.9900 . ?
C37 H37B 0.9900 . ?
C38 C39 1.516(4) . ?
C38 H38A 0.9900 . ?
C38 H38B 0.9900 . ?
C39 H39A 0.9800 . ?
C39 H39B 0.9800 . ?
C39 H39C 0.9800 . ?
